data_1545913
loop_
_publ_author_name
'Ruccolo, Serge'
'Rauch, Michael'
'Parkin, Gerard'

_publ_section_title
;
 Tris[(1-isopropylbenzimidazol-2-yl)dimethylsilyl]methyl metal complexes,
 [TismPriBenz]M: a new class of metallacarbatranes, isomerization to a
 tris(N-heterocyclic carbene) derivative, and evidence for an inverted
 ligand field
;
_journal_name_full 'Chem. Sci.'
_journal_paper_doi 10.1039/C7SC00499K
_journal_year 2017
_chemical_formula_sum 'C41 H57 N6 Si3 Zn'
_chemical_formula_weight 783.56
_space_group_crystal_system triclinic
_space_group_IT_number 2
_space_group_name_Hall '-P 1'
_space_group_name_H-M_alt 'P -1'
_symmetry_space_group_name_Hall '-P 1'
_symmetry_space_group_name_H-M 'P -1'
_atom_sites_solution_hydrogens geom
_audit_creation_method SHELXL-2014/7
_audit_update_record
;
2017-01-25 deposited with the CCDC.
2017-03-29 downloaded from the CCDC.
;
_cell_angle_alpha 79.0698(9)
_cell_angle_beta 75.1020(9)
_cell_angle_gamma 65.8782(9)
_cell_formula_units_Z 2
_cell_length_a 11.1387(6)
_cell_length_b 12.2980(7)
_cell_length_c 17.7675(10)
_cell_measurement_reflns_used 9975
_cell_measurement_temperature 130(2)
_cell_measurement_theta_max 30.30
_cell_measurement_theta_min 2.27
_cell_volume 2136.8(2)
_computing_cell_refinement 'Bruker SAINT'
_computing_data_collection 'Bruker APEX2'
_computing_data_reduction 'Bruker SAINT'
_computing_molecular_graphics 'Bruker SHELXTL'
_computing_publication_material 'Bruker SHELXTL'
_computing_structure_refinement 'SHELXL-2014/7 (Sheldrick, 2014)'
_computing_structure_solution 'SHELXS-97 (Sheldrick 2008)'
_diffrn_ambient_temperature 130(2)
_diffrn_measured_fraction_theta_full 1.000
_diffrn_measured_fraction_theta_max 0.994
_diffrn_measurement_device_type 'Bruker APEX-II CCD'
_diffrn_measurement_method '\f and \w scans'
_diffrn_radiation_type MoK\a
_diffrn_radiation_wavelength 0.71073
_diffrn_reflns_av_unetI/netI 0.0974
_diffrn_reflns_Laue_measured_fraction_full 1.000
_diffrn_reflns_Laue_measured_fraction_max 0.994
_diffrn_reflns_limit_h_max 15
_diffrn_reflns_limit_h_min -15
_diffrn_reflns_limit_k_max 17
_diffrn_reflns_limit_k_min -17
_diffrn_reflns_limit_l_max 25
_diffrn_reflns_limit_l_min 0
_diffrn_reflns_number 13016
_diffrn_reflns_point_group_measured_fraction_full 1.000
_diffrn_reflns_point_group_measured_fraction_max 0.994
_diffrn_reflns_theta_full 25.242
_diffrn_reflns_theta_max 30.539
_diffrn_reflns_theta_min 1.191
_exptl_absorpt_coefficient_mu 0.694
_exptl_absorpt_correction_T_max 0.7461
_exptl_absorpt_correction_T_min 0.6274
_exptl_absorpt_correction_type empirical
_exptl_absorpt_process_details sadabs
_exptl_crystal_colour colorless
_exptl_crystal_density_diffrn 1.218
_exptl_crystal_description plate
_exptl_crystal_F_000 834
_exptl_crystal_size_max 0.240
_exptl_crystal_size_mid 0.160
_exptl_crystal_size_min 0.040
_refine_diff_density_max 0.797
_refine_diff_density_min -0.898
_refine_diff_density_rms 0.123
_refine_ls_extinction_method none
_refine_ls_goodness_of_fit_ref 1.038
_refine_ls_hydrogen_treatment constr
_refine_ls_matrix_type full
_refine_ls_number_parameters 474
_refine_ls_number_reflns 13016
_refine_ls_number_restraints 5
_refine_ls_restrained_S_all 1.038
_refine_ls_R_factor_all 0.1170
_refine_ls_R_factor_gt 0.0602
_refine_ls_shift/su_max 0.014
_refine_ls_shift/su_mean 0.000
_refine_ls_structure_factor_coef Fsqd
_refine_ls_weighting_details 'w=1/[\s^2^(Fo^2^)+(0.0634P)^2^+0.1537P] where P=(Fo^2^+2Fc^2^)/3'
_refine_ls_weighting_scheme calc
_refine_ls_wR_factor_gt 0.1248
_refine_ls_wR_factor_ref 0.1496
_reflns_Friedel_coverage 0.000
_reflns_number_gt 8046
_reflns_number_total 13016
_reflns_threshold_expression 'I > 2\s(I)'
_cod_data_source_file c7sc00499k2.cif
_cod_data_source_block znmemr
_cod_database_code 1545913
_shelx_shelxl_version_number 2014/7
_shelx_space_group_comment
; 
The symmetry employed for this shelxl refinement is uniquely defined 
by the following loop, which should always be used as a source of 
symmetry information in preference to the above space-group names. 
They are only intended as comments. 
;
_shelx_estimated_absorpt_t_min 0.851
_shelx_estimated_absorpt_t_max 0.973

loop_
_space_group_symop_operation_xyz
'x, y, z'
'-x, -y, -z'

loop_
_atom_site_label
_atom_site_type_symbol
_atom_site_fract_x
_atom_site_fract_y
_atom_site_fract_z
_atom_site_U_iso_or_equiv
_atom_site_adp_type
_atom_site_occupancy
_atom_site_site_symmetry_order
_atom_site_calc_flag
_atom_site_refinement_flags_posn
_atom_site_refinement_flags_adp
Zn Zn 0.33762(3) 0.36639(3) 0.84792(2) 0.01854(9) Uani 1 1 d . .
Si1 Si 0.44605(8) 0.37504(7) 0.66723(4) 0.01824(17) Uani 1 1 d . .
Si2 Si 0.64233(8) 0.23993(7) 0.78033(5) 0.01975(17) Uani 1 1 d . .
Si3 Si 0.43838(8) 0.13655(7) 0.75678(5) 0.02088(17) Uani 1 1 d . .
N11 N 0.2199(2) 0.4993(2) 0.77535(13) 0.0201(5) Uani 1 1 d . .
N12 N 0.1838(2) 0.5805(2) 0.65601(13) 0.0207(5) Uani 1 1 d . .
N21 N 0.4695(2) 0.4427(2) 0.85649(13) 0.0184(5) Uani 1 1 d . .
N22 N 0.6768(2) 0.4339(2) 0.84365(14) 0.0200(5) Uani 1 1 d . .
N31 N 0.6651(3) 0.0570(2) 0.63394(15) 0.0250(5) Uani 1 1 d . .
N32 N 0.5483(2) -0.0612(2) 0.65297(14) 0.0235(5) Uani 1 1 d . .
C1 C 0.4826(3) 0.2660(2) 0.75344(16) 0.0187(6) Uani 1 1 d . .
C2 C 0.2300(3) 0.3206(3) 0.94727(17) 0.0285(7) Uani 1 1 d . .
H2A H 0.1808 0.3901 0.9776 0.043 Uiso 1 1 calc R U
H2B H 0.2901 0.2559 0.9777 0.043 Uiso 1 1 calc R U
H2C H 0.1662 0.2934 0.9354 0.043 Uiso 1 1 calc R U
C101 C 0.5469(3) 0.4729(3) 0.63702(18) 0.0278(7) Uani 1 1 d . .
H10A H 0.6371 0.4271 0.6091 0.042 Uiso 1 1 calc R U
H10B H 0.5536 0.5001 0.6836 0.042 Uiso 1 1 calc R U
H10C H 0.5025 0.5424 0.6026 0.042 Uiso 1 1 calc R U
C102 C 0.4520(3) 0.3148(3) 0.57600(17) 0.0278(7) Uani 1 1 d . .
H10D H 0.5350 0.2442 0.5653 0.042 Uiso 1 1 calc R U
H10E H 0.4497 0.3763 0.5318 0.042 Uiso 1 1 calc R U
H10F H 0.3745 0.2924 0.5834 0.042 Uiso 1 1 calc R U
C103 C 0.2691(3) 0.4915(2) 0.69865(16) 0.0194(6) Uani 1 1 d . .
C104 C 0.0978(3) 0.5966(3) 0.78293(17) 0.0201(6) Uani 1 1 d . .
C105 C 0.0063(3) 0.6432(3) 0.84996(17) 0.0243(6) Uani 1 1 d . .
H10G H 0.0227 0.6088 0.9007 0.029 Uiso 1 1 calc R U
C106 C -0.1094(3) 0.7418(3) 0.83990(19) 0.0291(7) Uani 1 1 d . .
H10H H -0.1728 0.7764 0.8845 0.035 Uiso 1 1 calc R U
C107 C -0.1346(3) 0.7914(3) 0.76463(19) 0.0300(7) Uani 1 1 d . .
H10I H -0.2155 0.8582 0.7597 0.036 Uiso 1 1 calc R U
C108 C -0.0451(3) 0.7459(3) 0.69773(18) 0.0258(7) Uani 1 1 d . .
H10J H -0.0629 0.7793 0.6471 0.031 Uiso 1 1 calc R U
C109 C 0.0735(3) 0.6479(3) 0.70821(16) 0.0209(6) Uani 1 1 d . .
C110 C 0.2063(3) 0.6008(3) 0.56993(16) 0.0235(6) Uani 1 1 d . .
H11A H 0.2996 0.5450 0.5495 0.028 Uiso 1 1 calc R U
C111 C 0.2002(3) 0.7269(3) 0.54181(18) 0.0283(7) Uani 1 1 d . .
H11B H 0.2637 0.7424 0.5635 0.042 Uiso 1 1 calc R U
H11C H 0.1091 0.7843 0.5593 0.042 Uiso 1 1 calc R U
H11D H 0.2240 0.7356 0.4845 0.042 Uiso 1 1 calc R U
C112 C 0.1115(4) 0.5675(3) 0.5392(2) 0.0339(8) Uani 1 1 d . .
H11E H 0.1254 0.4833 0.5561 0.051 Uiso 1 1 calc R U
H11F H 0.1296 0.5795 0.4819 0.051 Uiso 1 1 calc R U
H11G H 0.0184 0.6182 0.5598 0.051 Uiso 1 1 calc R U
C201 C 0.6955(3) 0.1162(3) 0.85947(19) 0.0313(7) Uani 1 1 d . .
H20A H 0.7234 0.0388 0.8394 0.047 Uiso 1 1 calc R U
H20B H 0.6201 0.1254 0.9040 0.047 Uiso 1 1 calc R U
H20C H 0.7708 0.1199 0.8763 0.047 Uiso 1 1 calc R U
C202 C 0.7953(3) 0.2149(3) 0.69967(19) 0.0323(8) Uani 1 1 d . .
H20D H 0.7929 0.1682 0.6615 0.049 Uiso 1 1 calc R U
H20E H 0.8762 0.1711 0.7217 0.049 Uiso 1 1 calc R U
H20F H 0.7966 0.2923 0.6737 0.049 Uiso 1 1 calc R U
C203 C 0.5993(3) 0.3818(2) 0.82861(16) 0.0190(6) Uani 1 1 d . .
C204 C 0.4623(3) 0.5377(3) 0.89080(15) 0.0190(6) Uani 1 1 d . .
C205 C 0.3500(3) 0.6293(3) 0.92685(17) 0.0240(6) Uani 1 1 d . .
H20G H 0.2618 0.6319 0.9320 0.029 Uiso 1 1 calc R U
C206 C 0.3718(3) 0.7157(3) 0.95458(18) 0.0268(7) Uani 1 1 d . .
H20H H 0.2973 0.7794 0.9790 0.032 Uiso 1 1 calc R U
C207 C 0.5020(3) 0.7107(3) 0.94733(18) 0.0269(7) Uani 1 1 d . .
H20I H 0.5137 0.7709 0.9678 0.032 Uiso 1 1 calc R U
C208 C 0.6141(3) 0.6215(3) 0.91146(17) 0.0249(6) Uani 1 1 d . .
H20J H 0.7019 0.6196 0.9062 0.030 Uiso 1 1 calc R U
C209 C 0.5919(3) 0.5342(2) 0.88329(16) 0.0193(6) Uani 1 1 d . .
C210 C 0.8247(3) 0.3937(3) 0.81679(18) 0.0252(6) Uani 1 1 d . .
H21A H 0.8563 0.3150 0.7952 0.030 Uiso 1 1 calc R U
C211 C 0.8603(3) 0.4801(3) 0.7504(2) 0.0345(8) Uani 1 1 d . .
H21B H 0.8130 0.4900 0.7085 0.052 Uiso 1 1 calc R U
H21C H 0.9573 0.4483 0.7300 0.052 Uiso 1 1 calc R U
H21D H 0.8333 0.5578 0.7699 0.052 Uiso 1 1 calc R U
C212 C 0.8953(3) 0.3725(3) 0.8845(2) 0.0325(8) Uani 1 1 d . .
H21E H 0.8718 0.3138 0.9247 0.049 Uiso 1 1 calc R U
H21F H 0.8667 0.4480 0.9072 0.049 Uiso 1 1 calc R U
H21G H 0.9927 0.3420 0.8652 0.049 Uiso 1 1 calc R U
C301 C 0.4455(3) 0.0355(3) 0.85024(18) 0.0296(7) Uani 1 1 d . .
H30A H 0.3946 0.0833 0.8946 0.044 Uiso 1 1 calc R U
H30B H 0.5392 -0.0073 0.8558 0.044 Uiso 1 1 calc R U
H30C H 0.4063 -0.0224 0.8492 0.044 Uiso 1 1 calc R U
C302 C 0.2625(3) 0.1880(3) 0.7390(2) 0.0301(7) Uani 1 1 d . .
H30D H 0.2032 0.2567 0.7687 0.045 Uiso 1 1 calc R U
H30E H 0.2300 0.1226 0.7561 0.045 Uiso 1 1 calc R U
H30F H 0.2631 0.2116 0.6831 0.045 Uiso 1 1 calc R U
C303 C 0.5584(3) 0.0354(3) 0.67682(17) 0.0222(6) Uani 1 1 d . .
C304 C 0.7251(3) -0.0267(3) 0.57993(18) 0.0255(6) Uani 1 1 d . .
C305 C 0.8387(3) -0.0413(3) 0.52013(19) 0.0311(7) Uani 1 1 d . .
H30G H 0.8870 0.0095 0.5126 0.037 Uiso 1 1 calc R U
C306 C 0.8786(3) -0.1310(3) 0.47253(19) 0.0329(8) Uani 1 1 d . .
H30H H 0.9551 -0.1420 0.4314 0.039 Uiso 1 1 calc R U
C307 C 0.8081(3) -0.2066(3) 0.48374(19) 0.0345(8) Uani 1 1 d . .
H30I H 0.8383 -0.2679 0.4500 0.041 Uiso 1 1 calc R U
C308 C 0.6958(3) -0.1943(3) 0.54257(19) 0.0311(7) Uani 1 1 d . .
H30J H 0.6486 -0.2460 0.5500 0.037 Uiso 1 1 calc R U
C309 C 0.6546(3) -0.1020(3) 0.59076(17) 0.0248(6) Uani 1 1 d . .
C310 C 0.4479(3) -0.1135(3) 0.68983(19) 0.0290(7) Uani 1 1 d . .
H31B H 0.3858 -0.0641 0.7331 0.035 Uiso 1 1 calc R U
C311 C 0.5125(4) -0.2398(3) 0.7264(2) 0.0432(9) Uani 1 1 d . .
H31C H 0.5640 -0.2393 0.7635 0.065 Uiso 1 1 calc R U
H31D H 0.5727 -0.2914 0.6854 0.065 Uiso 1 1 calc R U
H31E H 0.4426 -0.2703 0.7541 0.065 Uiso 1 1 calc R U
C312 C 0.3634(4) -0.1062(4) 0.6322(2) 0.0456(10) Uani 1 1 d . .
H31F H 0.3223 -0.0228 0.6112 0.068 Uiso 1 1 calc R U
H31G H 0.2928 -0.1362 0.6592 0.068 Uiso 1 1 calc R U
H31H H 0.4209 -0.1549 0.5892 0.068 Uiso 1 1 calc R U
C401 C 0.9985(9) 0.0694(6) 1.0531(6) 0.179(5) Uani 1 1 d D .
H40A H 0.9915 0.1229 1.0877 0.215 Uiso 1 1 calc R U
C402 C 1.0800(10) 0.0662(10) 0.9792(8) 0.238(9) Uani 1 1 d D .
H40B H 1.1411 0.1059 0.9668 0.285 Uiso 1 1 calc R U
C403 C 1.0727(7) 0.0053(10) 0.9233(3) 0.225(8) Uani 1 1 d D .
H40C H 1.1154 0.0145 0.8702 0.270 Uiso 1 1 calc R U

loop_
_atom_site_aniso_label
_atom_site_aniso_U_11
_atom_site_aniso_U_22
_atom_site_aniso_U_33
_atom_site_aniso_U_23
_atom_site_aniso_U_13
_atom_site_aniso_U_12
Zn 0.01572(17) 0.02399(18) 0.01435(16) -0.00268(12) 0.00053(12) -0.00772(14)
Si1 0.0162(4) 0.0208(4) 0.0145(4) -0.0031(3) 0.0007(3) -0.0055(3)
Si2 0.0164(4) 0.0224(4) 0.0183(4) -0.0058(3) -0.0016(3) -0.0047(3)
Si3 0.0203(4) 0.0219(4) 0.0204(4) -0.0033(3) -0.0018(3) -0.0087(3)
N11 0.0157(12) 0.0240(13) 0.0177(11) -0.0033(10) 0.0000(9) -0.0061(10)
N12 0.0186(12) 0.0219(12) 0.0163(11) -0.0017(9) 0.0000(9) -0.0047(10)
N21 0.0172(12) 0.0221(12) 0.0169(11) -0.0062(9) 0.0007(9) -0.0089(10)
N22 0.0168(12) 0.0228(13) 0.0203(12) -0.0040(10) -0.0023(9) -0.0076(10)
N31 0.0231(13) 0.0225(13) 0.0278(14) -0.0050(11) -0.0018(11) -0.0078(11)
N32 0.0231(13) 0.0234(13) 0.0230(13) -0.0036(10) -0.0029(10) -0.0083(11)
C1 0.0160(13) 0.0207(14) 0.0178(13) -0.0034(11) -0.0018(11) -0.0056(11)
C2 0.0272(16) 0.043(2) 0.0167(14) 0.0004(13) 0.0000(12) -0.0189(15)
C101 0.0263(16) 0.0287(17) 0.0252(16) 0.0032(13) -0.0010(13) -0.0124(14)
C102 0.0274(17) 0.0303(17) 0.0197(15) -0.0045(13) -0.0038(12) -0.0046(14)
C103 0.0176(14) 0.0189(14) 0.0193(14) -0.0020(11) -0.0023(11) -0.0053(11)
C104 0.0143(13) 0.0206(14) 0.0231(14) -0.0021(11) 0.0002(11) -0.0066(11)
C105 0.0233(15) 0.0290(16) 0.0181(14) -0.0032(12) 0.0011(12) -0.0102(13)
C106 0.0218(16) 0.0305(17) 0.0278(16) -0.0083(13) 0.0071(13) -0.0075(13)
C107 0.0213(16) 0.0285(17) 0.0318(17) -0.0038(14) 0.0011(13) -0.0045(13)
C108 0.0192(15) 0.0248(16) 0.0251(16) 0.0023(12) -0.0039(12) -0.0025(12)
C109 0.0178(14) 0.0233(15) 0.0186(14) -0.0027(11) 0.0015(11) -0.0076(12)
C110 0.0244(15) 0.0255(15) 0.0150(13) -0.0011(11) -0.0018(11) -0.0056(13)
C111 0.0276(17) 0.0302(17) 0.0225(15) 0.0034(13) -0.0014(13) -0.0112(14)
C112 0.0369(19) 0.0354(19) 0.0303(18) -0.0027(14) -0.0114(15) -0.0120(16)
C201 0.0315(18) 0.0254(16) 0.0360(18) -0.0026(14) -0.0144(15) -0.0053(14)
C202 0.0207(16) 0.046(2) 0.0300(17) -0.0174(15) 0.0030(13) -0.0117(15)
C203 0.0171(14) 0.0207(14) 0.0166(13) -0.0015(11) -0.0008(11) -0.0065(11)
C204 0.0182(14) 0.0229(14) 0.0149(13) -0.0017(11) -0.0006(11) -0.0085(12)
C205 0.0193(15) 0.0247(15) 0.0228(15) -0.0051(12) 0.0007(12) -0.0049(12)
C206 0.0254(16) 0.0241(16) 0.0265(16) -0.0084(13) -0.0023(13) -0.0040(13)
C207 0.0319(17) 0.0245(16) 0.0245(16) -0.0053(12) -0.0052(13) -0.0098(14)
C208 0.0263(16) 0.0285(16) 0.0235(15) -0.0033(12) -0.0060(12) -0.0131(13)
C209 0.0185(14) 0.0214(14) 0.0170(13) 0.0000(11) -0.0028(11) -0.0079(12)
C210 0.0155(14) 0.0296(17) 0.0283(16) -0.0085(13) -0.0002(12) -0.0063(13)
C211 0.0223(16) 0.047(2) 0.0337(18) -0.0038(16) 0.0019(14) -0.0169(16)
C212 0.0190(15) 0.041(2) 0.0360(19) -0.0100(15) -0.0074(14) -0.0058(14)
C301 0.0340(18) 0.0294(17) 0.0265(16) -0.0007(13) -0.0029(14) -0.0157(15)
C302 0.0238(16) 0.0290(17) 0.0359(18) -0.0043(14) -0.0038(14) -0.0093(14)
C303 0.0244(15) 0.0186(14) 0.0236(15) -0.0028(12) -0.0065(12) -0.0067(12)
C304 0.0216(15) 0.0237(15) 0.0255(16) -0.0007(12) -0.0068(12) -0.0025(12)
C305 0.0258(17) 0.0307(18) 0.0321(18) -0.0029(14) -0.0063(14) -0.0058(14)
C306 0.0236(16) 0.0352(19) 0.0285(17) -0.0062(14) -0.0019(13) -0.0006(14)
C307 0.0356(19) 0.0350(19) 0.0263(17) -0.0125(14) -0.0051(14) -0.0032(15)
C308 0.0323(18) 0.0311(18) 0.0308(17) -0.0086(14) -0.0078(14) -0.0098(15)
C309 0.0224(15) 0.0235(15) 0.0238(15) -0.0048(12) -0.0060(12) -0.0024(12)
C310 0.0297(17) 0.0300(17) 0.0300(17) -0.0056(13) -0.0018(14) -0.0152(14)
C311 0.055(3) 0.0313(19) 0.042(2) 0.0032(16) -0.0051(18) -0.0207(18)
C312 0.041(2) 0.059(3) 0.048(2) -0.0061(19) -0.0131(18) -0.027(2)
C401 0.087(7) 0.103(7) 0.347(17) 0.021(9) -0.140(9) 0.004(5)
C402 0.096(8) 0.120(9) 0.50(3) 0.120(12) -0.132(13) -0.065(7)
C403 0.066(6) 0.176(13) 0.374(18) 0.149(13) -0.095(9) -0.032(7)

loop_
_atom_type_symbol
_atom_type_description
_atom_type_scat_dispersion_real
_atom_type_scat_dispersion_imag
_atom_type_scat_source
C C 0.0033 0.0016 'International Tables Vol C Tables 4.2.6.8 and 6.1.1.4'
H H 0.0000 0.0000 'International Tables Vol C Tables 4.2.6.8 and 6.1.1.4'
N N 0.0061 0.0033 'International Tables Vol C Tables 4.2.6.8 and 6.1.1.4'
Si Si 0.0817 0.0704 'International Tables Vol C Tables 4.2.6.8 and 6.1.1.4'
Zn Zn 0.2839 1.4301 'International Tables Vol C Tables 4.2.6.8 and 6.1.1.4'

loop_
_geom_angle_atom_site_label_1
_geom_angle_atom_site_label_2
_geom_angle_atom_site_label_3
_geom_angle
_geom_angle_site_symmetry_1
C2 Zn N21 117.23(11) .
C2 Zn N11 113.17(12) .
N21 Zn N11 100.99(9) .
C2 Zn C1 133.17(12) .
N21 Zn C1 90.87(10) .
N11 Zn C1 95.29(10) .
C1 Si1 C102 116.83(14) .
C1 Si1 C101 115.97(14) .
C102 Si1 C101 106.84(14) .
C1 Si1 C103 106.30(12) .
C102 Si1 C103 108.58(13) .
C101 Si1 C103 100.96(13) .
C1 Si2 C201 116.05(14) .
C1 Si2 C202 117.66(14) .
C201 Si2 C202 105.48(16) .
C1 Si2 C203 102.54(12) .
C201 Si2 C203 103.43(14) .
C202 Si2 C203 110.78(14) .
C1 Si3 C301 116.07(14) .
C1 Si3 C302 110.21(14) .
C301 Si3 C302 106.74(15) .
C1 Si3 C303 110.46(13) .
C301 Si3 C303 105.17(14) .
C302 Si3 C303 107.77(14) .
C103 N11 C104 106.8(2) .
C103 N11 Zn 114.91(18) .
C104 N11 Zn 138.24(19) .
C103 N12 C109 107.9(2) .
C103 N12 C110 125.7(2) .
C109 N12 C110 126.4(2) .
C203 N21 C204 106.9(2) .
C203 N21 Zn 115.73(18) .
C204 N21 Zn 137.02(19) .
C203 N22 C209 108.0(2) .
C203 N22 C210 124.9(2) .
C209 N22 C210 127.0(2) .
C303 N31 C304 105.8(2) .
C303 N32 C309 107.2(2) .
C303 N32 C310 125.9(2) .
C309 N32 C310 126.8(3) .
Si3 C1 Si1 113.77(15) .
Si3 C1 Si2 118.40(15) .
Si1 C1 Si2 114.13(15) .
Si3 C1 Zn 104.51(13) .
Si1 C1 Zn 101.80(13) .
Si2 C1 Zn 101.19(12) .
Zn C2 H2A 109.5 .
Zn C2 H2B 109.5 .
H2A C2 H2B 109.5 .
Zn C2 H2C 109.5 .
H2A C2 H2C 109.5 .
H2B C2 H2C 109.5 .
Si1 C101 H10A 109.5 .
Si1 C101 H10B 109.5 .
H10A C101 H10B 109.5 .
Si1 C101 H10C 109.5 .
H10A C101 H10C 109.5 .
H10B C101 H10C 109.5 .
Si1 C102 H10D 109.5 .
Si1 C102 H10E 109.5 .
H10D C102 H10E 109.5 .
Si1 C102 H10F 109.5 .
H10D C102 H10F 109.5 .
H10E C102 H10F 109.5 .
N11 C103 N12 110.6(2) .
N11 C103 Si1 117.7(2) .
N12 C103 Si1 131.4(2) .
N11 C104 C105 130.1(3) .
N11 C104 C109 108.9(2) .
C105 C104 C109 121.0(3) .
C106 C105 C104 117.6(3) .
C106 C105 H10G 121.2 .
C104 C105 H10G 121.2 .
C105 C106 C107 121.1(3) .
C105 C106 H10H 119.5 .
C107 C106 H10H 119.5 .
C108 C107 C106 121.9(3) .
C108 C107 H10I 119.0 .
C106 C107 H10I 119.0 .
C107 C108 C109 116.7(3) .
C107 C108 H10J 121.6 .
C109 C108 H10J 121.6 .
N12 C109 C104 105.7(2) .
N12 C109 C108 132.7(3) .
C104 C109 C108 121.6(3) .
N12 C110 C111 111.1(2) .
N12 C110 C112 110.6(3) .
C111 C110 C112 113.7(3) .
N12 C110 H11A 107.0 .
C111 C110 H11A 107.0 .
C112 C110 H11A 107.0 .
C110 C111 H11B 109.5 .
C110 C111 H11C 109.5 .
H11B C111 H11C 109.5 .
C110 C111 H11D 109.5 .
H11B C111 H11D 109.5 .
H11C C111 H11D 109.5 .
C110 C112 H11E 109.5 .
C110 C112 H11F 109.5 .
H11E C112 H11F 109.5 .
C110 C112 H11G 109.5 .
H11E C112 H11G 109.5 .
H11F C112 H11G 109.5 .
Si2 C201 H20A 109.5 .
Si2 C201 H20B 109.5 .
H20A C201 H20B 109.5 .
Si2 C201 H20C 109.5 .
H20A C201 H20C 109.5 .
H20B C201 H20C 109.5 .
Si2 C202 H20D 109.5 .
Si2 C202 H20E 109.5 .
H20D C202 H20E 109.5 .
Si2 C202 H20F 109.5 .
H20D C202 H20F 109.5 .
H20E C202 H20F 109.5 .
N21 C203 N22 110.6(2) .
N21 C203 Si2 116.7(2) .
N22 C203 Si2 132.6(2) .
N21 C204 C205 129.7(3) .
N21 C204 C209 109.3(2) .
C205 C204 C209 121.0(3) .
C206 C205 C204 117.6(3) .
C206 C205 H20G 121.2 .
C204 C205 H20G 121.2 .
C205 C206 C207 120.9(3) .
C205 C206 H20H 119.5 .
C207 C206 H20H 119.5 .
C208 C207 C206 122.3(3) .
C208 C207 H20I 118.8 .
C206 C207 H20I 118.8 .
C207 C208 C209 116.7(3) .
C207 C208 H20J 121.6 .
C209 C208 H20J 121.6 .
N22 C209 C208 133.3(3) .
N22 C209 C204 105.2(2) .
C208 C209 C204 121.5(3) .
N22 C210 C211 110.5(3) .
N22 C210 C212 111.7(2) .
C211 C210 C212 112.8(3) .
N22 C210 H21A 107.1 .
C211 C210 H21A 107.1 .
C212 C210 H21A 107.1 .
C210 C211 H21B 109.5 .
C210 C211 H21C 109.5 .
H21B C211 H21C 109.5 .
C210 C211 H21D 109.5 .
H21B C211 H21D 109.5 .
H21C C211 H21D 109.5 .
C210 C212 H21E 109.5 .
C210 C212 H21F 109.5 .
H21E C212 H21F 109.5 .
C210 C212 H21G 109.5 .
H21E C212 H21G 109.5 .
H21F C212 H21G 109.5 .
Si3 C301 H30A 109.5 .
Si3 C301 H30B 109.5 .
H30A C301 H30B 109.5 .
Si3 C301 H30C 109.5 .
H30A C301 H30C 109.5 .
H30B C301 H30C 109.5 .
Si3 C302 H30D 109.5 .
Si3 C302 H30E 109.5 .
H30D C302 H30E 109.5 .
Si3 C302 H30F 109.5 .
H30D C302 H30F 109.5 .
H30E C302 H30F 109.5 .
N31 C303 N32 111.3(3) .
N31 C303 Si3 120.4(2) .
N32 C303 Si3 128.3(2) .
N31 C304 C305 128.9(3) .
N31 C304 C309 110.5(3) .
C305 C304 C309 120.6(3) .
C306 C305 C304 118.2(3) .
C306 C305 H30G 120.9 .
C304 C305 H30G 120.9 .
C305 C306 C307 121.1(3) .
C305 C306 H30H 119.5 .
C307 C306 H30H 119.5 .
C308 C307 C306 121.9(3) .
C308 C307 H30I 119.1 .
C306 C307 H30I 119.1 .
C307 C308 C309 117.0(3) .
C307 C308 H30J 121.5 .
C309 C308 H30J 121.5 .
N32 C309 C304 105.2(3) .
N32 C309 C308 133.5(3) .
C304 C309 C308 121.3(3) .
N32 C310 C311 111.2(3) .
N32 C310 C312 111.0(3) .
C311 C310 C312 112.7(3) .
N32 C310 H31B 107.2 .
C311 C310 H31B 107.2 .
C312 C310 H31B 107.2 .
C310 C311 H31C 109.5 .
C310 C311 H31D 109.5 .
H31C C311 H31D 109.5 .
C310 C311 H31E 109.5 .
H31C C311 H31E 109.5 .
H31D C311 H31E 109.5 .
C310 C312 H31F 109.5 .
C310 C312 H31G 109.5 .
H31F C312 H31G 109.5 .
C310 C312 H31H 109.5 .
H31F C312 H31H 109.5 .
H31G C312 H31H 109.5 .
C403 C401 C402 120.27(13) 2_757
C403 C401 H40A 119.9 2_757
C402 C401 H40A 119.9 .
C403 C402 C401 120.33(13) .
C403 C402 H40B 119.8 .
C401 C402 H40B 119.8 .
C401 C403 C402 118.4(4) 2_757
C401 C403 H40C 120.8 2_757
C402 C403 H40C 120.8 .

loop_
_geom_bond_atom_site_label_1
_geom_bond_atom_site_label_2
_geom_bond_distance
_geom_bond_site_symmetry_2
Zn C2 1.989(3) .
Zn N21 2.088(2) .
Zn N11 2.091(2) .
Zn C1 2.171(3) .
Si1 C1 1.846(3) .
Si1 C102 1.882(3) .
Si1 C101 1.884(3) .
Si1 C103 1.917(3) .
Si2 C1 1.847(3) .
Si2 C201 1.877(3) .
Si2 C202 1.880(3) .
Si2 C203 1.919(3) .
Si3 C1 1.836(3) .
Si3 C301 1.874(3) .
Si3 C302 1.888(3) .
Si3 C303 1.920(3) .
N11 C103 1.338(3) .
N11 C104 1.392(3) .
N12 C103 1.372(4) .
N12 C109 1.389(3) .
N12 C110 1.474(3) .
N21 C203 1.336(3) .
N21 C204 1.382(3) .
N22 C203 1.364(4) .
N22 C209 1.394(4) .
N22 C210 1.485(4) .
N31 C303 1.333(4) .
N31 C304 1.382(4) .
N32 C303 1.390(4) .
N32 C309 1.388(4) .
N32 C310 1.464(4) .
C2 H2A 0.9800 .
C2 H2B 0.9800 .
C2 H2C 0.9800 .
C101 H10A 0.9800 .
C101 H10B 0.9800 .
C101 H10C 0.9800 .
C102 H10D 0.9800 .
C102 H10E 0.9800 .
C102 H10F 0.9800 .
C104 C105 1.394(4) .
C104 C109 1.400(4) .
C105 C106 1.386(4) .
C105 H10G 0.9500 .
C106 C107 1.408(5) .
C106 H10H 0.9500 .
C107 C108 1.381(4) .
C107 H10I 0.9500 .
C108 C109 1.405(4) .
C108 H10J 0.9500 .
C110 C111 1.516(4) .
C110 C112 1.522(4) .
C110 H11A 1.0000 .
C111 H11B 0.9800 .
C111 H11C 0.9800 .
C111 H11D 0.9800 .
C112 H11E 0.9800 .
C112 H11F 0.9800 .
C112 H11G 0.9800 .
C201 H20A 0.9800 .
C201 H20B 0.9800 .
C201 H20C 0.9800 .
C202 H20D 0.9800 .
C202 H20E 0.9800 .
C202 H20F 0.9800 .
C204 C205 1.398(4) .
C204 C209 1.398(4) .
C205 C206 1.379(4) .
C205 H20G 0.9500 .
C206 C207 1.400(4) .
C206 H20H 0.9500 .
C207 C208 1.380(4) .
C207 H20I 0.9500 .
C208 C209 1.396(4) .
C208 H20J 0.9500 .
C210 C211 1.519(4) .
C210 C212 1.528(4) .
C210 H21A 1.0000 .
C211 H21B 0.9800 .
C211 H21C 0.9800 .
C211 H21D 0.9800 .
C212 H21E 0.9800 .
C212 H21F 0.9800 .
C212 H21G 0.9800 .
C301 H30A 0.9800 .
C301 H30B 0.9800 .
C301 H30C 0.9800 .
C302 H30D 0.9800 .
C302 H30E 0.9800 .
C302 H30F 0.9800 .
C304 C305 1.399(4) .
C304 C309 1.400(4) .
C305 C306 1.375(4) .
C305 H30G 0.9500 .
C306 C307 1.402(5) .
C306 H30H 0.9500 .
C307 C308 1.383(5) .
C307 H30I 0.9500 .
C308 C309 1.405(4) .
C308 H30J 0.9500 .
C310 C311 1.516(5) .
C310 C312 1.528(5) .
C310 H31B 1.0000 .
C311 H31C 0.9800 .
C311 H31D 0.9800 .
C311 H31E 0.9800 .
C312 H31F 0.9800 .
C312 H31G 0.9800 .
C312 H31H 0.9800 .
C401 C403 1.3882(10) 2_757
C401 C402 1.3885(10) .
C401 H40A 0.9500 .
C402 C403 1.3885(10) .
C402 H40B 0.9500 .
C403 C401 1.3882(10) 2_757
C403 H40C 0.9500 .
